data_2243673
loop_
_publ_author_name
'Mori, Masatoshi'
'Suzuki, Takayoshi'

_publ_section_title
;
 Comparison of molecular structures of
 <i>cis</i>-bis[8-(dimethylphosphanyl)quinoline]nickel(II) and
 -platinum(II) complex cations
;
_journal_coeditor_code PK2650
_journal_issue 12
_journal_name_full 'Acta Crystallographica Section E'
_journal_page_first 1813
_journal_page_last 1817
_journal_paper_doi 10.1107/S2056989020014437
_journal_volume 76
_journal_year 2020
_chemical_formula_iupac '[Pt (C11 H12 N P)2] (B F4)2, C2 H3 N'
_chemical_formula_moiety 'C22 H24 N2 P2 Pt 2+, 2(B F4 -), C2 H3 N'
_chemical_formula_sum 'C24 H27 B2 F8 N3 P2 Pt'
_chemical_formula_weight 788.13
_chemical_name_systematic
;(<i>SP</i>-4-2)-<i>cis</i>-Bis[8-(dimethylphosphanyl)quinoline-\k^2^<i>N</i>,<i>P</i>]platinum(II) bis(tetrafluoroborate) acetonitrile
monosolvate
;
_space_group_crystal_system monoclinic
_space_group_IT_number 14
_space_group_name_Hall '-P 2yn'
_space_group_name_H-M_alt 'P 1 21/n 1'
_atom_sites_solution_hydrogens geom
_audit_creation_method SHELXL-2014/7
_cell_angle_alpha 90
_cell_angle_beta 95.3931(11)
_cell_angle_gamma 90
_cell_formula_units_Z 4
_cell_length_a 7.9102(3)
_cell_length_b 21.0833(5)
_cell_length_c 16.7519(4)
_cell_measurement_reflns_used 31045
_cell_measurement_temperature 188(2)
_cell_measurement_theta_max 27.51
_cell_measurement_theta_min 3.12
_cell_volume 2781.40(14)
_computing_cell_refinement
;
RAPID AUTO (Rigaku, 1998)
;
_computing_data_collection
;
RAPID AUTO (Rigaku, 1998)
;
_computing_data_reduction
;
CrystalStructure (Rigaku, 2010)
;
_computing_molecular_graphics
;
CrystalMaker (CrystalMaker Software, 2017)
;
_computing_publication_material
;
SHELXL2013 (Sheldrick, 2015)
;
_computing_structure_refinement
;
SHELXL2013 (Sheldrick, 2015)
;
_computing_structure_solution
;
SIR2011 (Burla <i>et al.</i>,  2012)
;
_diffrn_ambient_temperature 188(2)
_diffrn_detector_area_resol_mean 10.000
_diffrn_measured_fraction_theta_full 0.998
_diffrn_measured_fraction_theta_max 0.996
_diffrn_measurement_device_type 'Rigaku R-AXIS RAPID'
_diffrn_measurement_method \w
_diffrn_radiation_type 'Mo K\a'
_diffrn_radiation_wavelength 0.71075
_diffrn_reflns_av_R_equivalents 0.0418
_diffrn_reflns_av_unetI/netI 0.0251
_diffrn_reflns_limit_h_max 10
_diffrn_reflns_limit_h_min -10
_diffrn_reflns_limit_k_max 27
_diffrn_reflns_limit_k_min -27
_diffrn_reflns_limit_l_max 21
_diffrn_reflns_limit_l_min -21
_diffrn_reflns_number 43967
_diffrn_reflns_theta_full 25.242
_diffrn_reflns_theta_max 27.485
_diffrn_reflns_theta_min 3.115
_diffrn_source 'fine-focus sealed tube'
_exptl_absorpt_coefficient_mu 5.234
_exptl_absorpt_correction_T_max 0.594
_exptl_absorpt_correction_T_min 0.338
_exptl_absorpt_correction_type numerical
_exptl_absorpt_process_details
;
(NUMABS; Rigaku, 1999)
;
_exptl_crystal_colour colorless
_exptl_crystal_density_diffrn 1.882
_exptl_crystal_density_method 'not measured'
_exptl_crystal_description platelet
_exptl_crystal_F_000 1528
_exptl_crystal_size_max 0.300
_exptl_crystal_size_mid 0.300
_exptl_crystal_size_min 0.100
_refine_diff_density_max 1.419
_refine_diff_density_min -1.445
_refine_ls_extinction_method none
_refine_ls_goodness_of_fit_ref 1.069
_refine_ls_hydrogen_treatment constr
_refine_ls_matrix_type full
_refine_ls_number_parameters 366
_refine_ls_number_reflns 6350
_refine_ls_number_restraints 0
_refine_ls_restrained_S_all 1.069
_refine_ls_R_factor_all 0.0404
_refine_ls_R_factor_gt 0.0325
_refine_ls_shift/su_max 0.001
_refine_ls_shift/su_mean 0.000
_refine_ls_structure_factor_coef Fsqd
_refine_ls_weighting_details 'w=1/[\s^2^(Fo^2^)+(0.0382P)^2^+9.8949P] where P=(Fo^2^+2Fc^2^)/3'
_refine_ls_weighting_scheme calc
_refine_ls_wR_factor_gt 0.0778
_refine_ls_wR_factor_ref 0.0835
_reflns_number_gt 5435
_reflns_number_total 6350
_reflns_threshold_expression 'I > 2\s(I)'
_cod_data_source_file pk2650sup1.cif
_cod_data_source_block 2
_cod_original_cell_volume 2781.42(15)
_cod_original_sg_symbol_H-M 'P 21/n'
_cod_database_code 2243673
_shelx_space_group_comment
;
The symmetry employed for this shelxl refinement is uniquely defined
by the following loop, which should always be used as a source of
symmetry information in preference to the above space-group names.
They are only intended as comments.
;
_shelx_estimated_absorpt_t_min 0.303
_shelx_estimated_absorpt_t_max 0.623

loop_
_space_group_symop_operation_xyz
'x, y, z'
'-x+1/2, y+1/2, -z+1/2'
'-x, -y, -z'
'x-1/2, -y-1/2, z-1/2'

loop_
_atom_site_type_symbol
_atom_site_label
_atom_site_fract_x
_atom_site_fract_y
_atom_site_fract_z
_atom_site_U_iso_or_equiv
_atom_site_adp_type
_atom_site_calc_flag
_atom_site_occupancy
_atom_site_disorder_assembly
_atom_site_disorder_group
Pt Pt1 0.64274(2) 0.17364(2) 0.20553(2) 0.02183(7) Uani d 1 . .
P P1 0.50347(15) 0.24824(5) 0.26806(7) 0.0237(2) Uani d 1 . .
P P2 0.80277(15) 0.23745(6) 0.13781(7) 0.0247(2) Uani d 1 . .
F F1 1.2369(6) -0.1256(2) 0.0823(5) 0.136(3) Uani d 1 . .
F F2A 1.5089(15) -0.1511(5) 0.0808(7) 0.089(2) Uani d 0.573(10) A 1
F F3A 1.4191(13) -0.0455(4) 0.0691(7) 0.089(2) Uani d 0.573(10) A 1
F F4A 1.3835(12) -0.1067(4) 0.1779(6) 0.089(2) Uani d 0.573(10) A 1
F F2B 1.4392(16) -0.1049(8) 0.0213(10) 0.121(4) Uani d 0.427(10) A 2
F F3B 1.4100(18) -0.0423(9) 0.1216(12) 0.121(4) Uani d 0.427(10) A 2
F F4B 1.520(2) -0.1430(9) 0.1262(12) 0.121(4) Uani d 0.427(10) A 2
F F5 0.0397(6) 0.3460(3) -0.0167(5) 0.115(2) Uani d 1 . .
F F6 0.2266(7) 0.4071(2) -0.0644(3) 0.0883(15) Uani d 1 . .
F F7 0.1968(10) 0.4023(3) 0.0675(3) 0.126(3) Uani d 1 . .
F F8 0.3139(5) 0.31996(17) 0.0067(2) 0.0566(10) Uani d 1 . .
N N1 0.4883(5) 0.11161(18) 0.2672(2) 0.0256(8) Uani d 1 . .
N N2 0.7738(5) 0.10240(18) 0.1453(2) 0.0270(8) Uani d 1 . .
N N3 0.8437(7) -0.0443(3) 0.3316(4) 0.0521(13) Uani d 1 . .
C C1 0.5191(7) 0.0503(2) 0.2795(3) 0.0342(11) Uani d 1 . .
H H1 0.6285 0.0343 0.2714 0.041 Uiso calc 1 . .
C C2 0.3965(8) 0.0078(3) 0.3041(3) 0.0411(13) Uani d 1 . .
H H2 0.4219 -0.0361 0.3103 0.049 Uiso calc 1 . .
C C3 0.2415(7) 0.0304(3) 0.3190(3) 0.0395(12) Uani d 1 . .
H H3 0.1547 0.0020 0.3317 0.047 Uiso calc 1 . .
C C4 0.2103(6) 0.0963(2) 0.3155(3) 0.0310(10) Uani d 1 . .
C C5 0.0599(6) 0.1251(3) 0.3391(3) 0.0350(11) Uani d 1 . .
H H5 -0.0327 0.0992 0.3512 0.042 Uiso calc 1 . .
C C6 0.0477(7) 0.1893(3) 0.3444(3) 0.0346(11) Uani d 1 . .
H H6 -0.0519 0.2077 0.3620 0.042 Uiso calc 1 . .
C C7 0.1812(6) 0.2289(2) 0.3239(3) 0.0307(10) Uani d 1 . .
H H7 0.1727 0.2736 0.3298 0.037 Uiso calc 1 . .
C C8 0.3228(6) 0.2031(2) 0.2955(3) 0.0253(9) Uani d 1 . .
C C9 0.3391(6) 0.1368(2) 0.2909(3) 0.0254(9) Uani d 1 . .
C C10 0.6062(6) 0.2807(2) 0.3599(3) 0.0328(11) Uani d 1 . .
H H10A 0.6548 0.2461 0.3938 0.039 Uiso calc 1 . .
H H10B 0.6968 0.3097 0.3474 0.039 Uiso calc 1 . .
H H10C 0.5227 0.3038 0.3884 0.039 Uiso calc 1 . .
C C11 0.4207(7) 0.3163(2) 0.2120(3) 0.0353(11) Uani d 1 . .
H H11A 0.3625 0.3023 0.1609 0.042 Uiso calc 1 . .
H H11B 0.3403 0.3389 0.2429 0.042 Uiso calc 1 . .
H H11C 0.5144 0.3447 0.2019 0.042 Uiso calc 1 . .
C C12 0.7232(7) 0.0429(2) 0.1333(3) 0.0333(11) Uani d 1 . .
H H12 0.6088 0.0325 0.1405 0.040 Uiso calc 1 . .
C C13 0.8316(7) -0.0059(2) 0.1104(3) 0.0380(12) Uani d 1 . .
H H13 0.7911 -0.0482 0.1044 0.046 Uiso calc 1 . .
C C14 0.9946(7) 0.0083(3) 0.0970(3) 0.0392(12) Uani d 1 . .
H H14 1.0717 -0.0244 0.0861 0.047 Uiso calc 1 . .
C C15 1.0478(6) 0.0725(2) 0.0996(3) 0.0311(10) Uani d 1 . .
C C16 1.2074(6) 0.0932(3) 0.0757(3) 0.0392(12) Uani d 1 . .
H H16 1.2897 0.0628 0.0632 0.047 Uiso calc 1 . .
C C17 1.2421(7) 0.1564(3) 0.0707(3) 0.0409(13) Uani d 1 . .
H H17 1.3472 0.1696 0.0530 0.049 Uiso calc 1 . .
C C18 1.1258(6) 0.2021(3) 0.0913(3) 0.0350(11) Uani d 1 . .
H H18 1.1518 0.2459 0.0865 0.042 Uiso calc 1 . .
C C19 0.9729(6) 0.1843(2) 0.1186(3) 0.0268(10) Uani d 1 . .
C C20 0.9326(6) 0.1191(2) 0.1230(3) 0.0256(9) Uani d 1 . .
C C21 0.8949(7) 0.3084(2) 0.1834(3) 0.0349(11) Uani d 1 . .
H H21A 0.8043 0.3379 0.1944 0.042 Uiso calc 1 . .
H H21B 0.9617 0.2974 0.2338 0.042 Uiso calc 1 . .
H H21C 0.9688 0.3284 0.1469 0.042 Uiso calc 1 . .
C C22 0.7056(7) 0.2620(3) 0.0406(3) 0.0354(11) Uani d 1 . .
H H22A 0.6527 0.2252 0.0124 0.042 Uiso calc 1 . .
H H22B 0.6189 0.2942 0.0476 0.042 Uiso calc 1 . .
H H22C 0.7926 0.2798 0.0091 0.042 Uiso calc 1 . .
C C23 0.8162(8) -0.0480(3) 0.3952(4) 0.0437(13) Uani d 1 . .
C C24 0.7834(13) -0.0553(4) 0.4779(4) 0.078(2) Uani d 1 . .
H H24A 0.7717 -0.0134 0.5021 0.094 Uiso calc 1 . .
H H24B 0.8781 -0.0780 0.5071 0.094 Uiso calc 1 . .
H H24C 0.6783 -0.0794 0.4808 0.094 Uiso calc 1 . .
B B1 1.3953(8) -0.1035(3) 0.0979(4) 0.0361(13) Uani d 1 . .
B B2 0.2039(8) 0.3716(3) 0.0001(4) 0.0370(13) Uani d 1 . .

loop_
_atom_site_aniso_label
_atom_site_aniso_U_11
_atom_site_aniso_U_22
_atom_site_aniso_U_33
_atom_site_aniso_U_12
_atom_site_aniso_U_13
_atom_site_aniso_U_23
Pt1 0.02079(9) 0.02222(10) 0.02284(10) 0.00020(6) 0.00396(6) 0.00096(7)
P1 0.0234(6) 0.0233(5) 0.0243(6) 0.0018(4) 0.0025(4) 0.0014(5)
P2 0.0221(6) 0.0261(6) 0.0258(6) -0.0021(4) 0.0023(4) 0.0032(5)
F1 0.040(2) 0.051(3) 0.317(10) -0.003(2) 0.017(4) 0.009(4)
F2A 0.104(4) 0.057(3) 0.106(5) 0.009(3) 0.014(4) 0.015(3)
F3A 0.104(4) 0.057(3) 0.106(5) 0.009(3) 0.014(4) 0.015(3)
F4A 0.104(4) 0.057(3) 0.106(5) 0.009(3) 0.014(4) 0.015(3)
F2B 0.071(5) 0.136(8) 0.158(10) -0.024(5) 0.031(6) -0.015(7)
F3B 0.071(5) 0.136(8) 0.158(10) -0.024(5) 0.031(6) -0.015(7)
F4B 0.071(5) 0.136(8) 0.158(10) -0.024(5) 0.031(6) -0.015(7)
F5 0.052(3) 0.081(3) 0.215(7) 0.001(2) 0.032(4) 0.012(4)
F6 0.108(4) 0.087(3) 0.075(3) 0.032(3) 0.037(3) 0.040(3)
F7 0.207(7) 0.110(4) 0.057(3) 0.077(5) -0.008(4) -0.027(3)
F8 0.053(2) 0.054(2) 0.062(2) 0.0172(17) 0.0060(18) 0.0040(18)
N1 0.0241(19) 0.0264(19) 0.0269(19) 0.0009(15) 0.0066(15) 0.0044(16)
N2 0.028(2) 0.027(2) 0.0252(19) -0.0004(16) 0.0028(16) -0.0020(16)
N3 0.052(3) 0.049(3) 0.057(3) 0.003(2) 0.013(3) 0.004(3)
C1 0.040(3) 0.028(2) 0.037(3) 0.004(2) 0.012(2) 0.004(2)
C2 0.058(4) 0.026(3) 0.042(3) 0.000(2) 0.018(3) 0.006(2)
C3 0.045(3) 0.034(3) 0.042(3) -0.010(2) 0.014(2) 0.003(2)
C4 0.030(2) 0.037(3) 0.026(2) -0.005(2) 0.0045(19) 0.000(2)
C5 0.025(2) 0.049(3) 0.032(3) -0.003(2) 0.007(2) 0.004(2)
C6 0.030(3) 0.047(3) 0.028(2) 0.009(2) 0.006(2) 0.005(2)
C7 0.030(2) 0.038(3) 0.025(2) 0.006(2) 0.0046(19) 0.001(2)
C8 0.026(2) 0.031(2) 0.019(2) 0.0008(18) 0.0018(17) 0.0029(18)
C9 0.026(2) 0.029(2) 0.022(2) 0.0007(18) 0.0033(18) 0.0014(18)
C10 0.032(3) 0.036(3) 0.030(2) 0.000(2) 0.001(2) -0.007(2)
C11 0.033(3) 0.031(3) 0.043(3) 0.004(2) 0.006(2) 0.009(2)
C12 0.035(3) 0.030(2) 0.036(3) -0.004(2) 0.010(2) -0.004(2)
C13 0.052(3) 0.025(2) 0.038(3) 0.000(2) 0.013(2) -0.004(2)
C14 0.047(3) 0.038(3) 0.033(3) 0.013(2) 0.007(2) -0.002(2)
C15 0.029(2) 0.039(3) 0.025(2) 0.006(2) 0.0046(19) -0.003(2)
C16 0.026(3) 0.057(3) 0.034(3) 0.009(2) 0.004(2) -0.004(3)
C17 0.026(3) 0.062(4) 0.035(3) -0.007(2) 0.007(2) -0.010(3)
C18 0.028(2) 0.045(3) 0.033(3) -0.007(2) 0.008(2) -0.003(2)
C19 0.024(2) 0.033(2) 0.024(2) -0.0016(18) 0.0028(18) -0.0035(19)
C20 0.022(2) 0.031(2) 0.023(2) 0.0034(18) 0.0017(17) 0.0004(19)
C21 0.030(3) 0.029(2) 0.046(3) -0.004(2) 0.001(2) -0.002(2)
C22 0.034(3) 0.043(3) 0.029(2) -0.001(2) 0.000(2) 0.007(2)
C23 0.044(3) 0.030(3) 0.057(4) -0.006(2) 0.005(3) -0.001(3)
C24 0.125(7) 0.057(4) 0.054(4) -0.025(5) 0.020(5) 0.005(4)
B1 0.038(3) 0.028(3) 0.044(4) 0.003(2) 0.010(3) -0.002(3)
B2 0.043(3) 0.034(3) 0.036(3) 0.005(3) 0.014(3) 0.001(3)

loop_
_atom_type_symbol
_atom_type_description
_atom_type_scat_dispersion_real
_atom_type_scat_dispersion_imag
_atom_type_scat_source
C C 0.0033 0.0016 'International Tables Vol C Tables 4.2.6.8 and 6.1.1.4'
H H 0.0000 0.0000 'International Tables Vol C Tables 4.2.6.8 and 6.1.1.4'
B B 0.0013 0.0007 'International Tables Vol C Tables 4.2.6.8 and 6.1.1.4'
F F 0.0171 0.0103 'International Tables Vol C Tables 4.2.6.8 and 6.1.1.4'
N N 0.0061 0.0033 'International Tables Vol C Tables 4.2.6.8 and 6.1.1.4'
P P 0.1023 0.0942 'International Tables Vol C Tables 4.2.6.8 and 6.1.1.4'
Pt Pt -1.7033 8.3905 'International Tables Vol C Tables 4.2.6.8 and 6.1.1.4'

loop_
_geom_angle_atom_site_label_1
_geom_angle_atom_site_label_2
_geom_angle_atom_site_label_3
_geom_angle_site_symmetry_1
_geom_angle_site_symmetry_3
_geom_angle
_geom_angle_publ_flag
N1 Pt1 N2 . . 97.13(15) yes
N1 Pt1 P2 . . 178.51(11) yes
N2 Pt1 P2 . . 81.93(11) yes
N1 Pt1 P1 . . 82.76(11) yes
N2 Pt1 P1 . . 179.55(11) yes
P2 Pt1 P1 . . 98.17(4) yes
C11 P1 C10 . . 104.7(3) ?
C11 P1 C8 . . 107.1(2) ?
C10 P1 C8 . . 106.6(2) ?
C11 P1 Pt1 . . 119.12(19) ?
C10 P1 Pt1 . . 117.60(17) ?
C8 P1 Pt1 . . 100.60(16) ?
C21 P2 C19 . . 108.2(2) ?
C21 P2 C22 . . 105.4(3) ?
C19 P2 C22 . . 106.1(2) ?
C21 P2 Pt1 . . 120.76(19) ?
C19 P2 Pt1 . . 100.65(16) ?
C22 P2 Pt1 . . 114.64(18) ?
C1 N1 C9 . . 118.5(4) ?
C1 N1 Pt1 . . 124.7(3) ?
C9 N1 Pt1 . . 116.6(3) ?
C12 N2 C20 . . 117.8(4) ?
C12 N2 Pt1 . . 125.8(3) ?
C20 N2 Pt1 . . 116.2(3) ?
N1 C1 C2 . . 122.9(5) ?
N1 C1 H1 . . 118.6 ?
C2 C1 H1 . . 118.6 ?
C3 C2 C1 . . 119.2(5) ?
C3 C2 H2 . . 120.4 ?
C1 C2 H2 . . 120.4 ?
C2 C3 C4 . . 119.7(5) ?
C2 C3 H3 . . 120.2 ?
C4 C3 H3 . . 120.2 ?
C3 C4 C9 . . 118.5(5) ?
C3 C4 C5 . . 123.8(5) ?
C9 C4 C5 . . 117.6(5) ?
C6 C5 C4 . . 120.6(5) ?
C6 C5 H5 . . 119.7 ?
C4 C5 H5 . . 119.7 ?
C5 C6 C7 . . 120.8(5) ?
C5 C6 H6 . . 119.6 ?
C7 C6 H6 . . 119.6 ?
C8 C7 C6 . . 120.2(5) ?
C8 C7 H7 . . 119.9 ?
C6 C7 H7 . . 119.9 ?
C7 C8 C9 . . 119.8(4) ?
C7 C8 P1 . . 124.7(4) ?
C9 C8 P1 . . 115.5(3) ?
N1 C9 C8 . . 118.8(4) ?
N1 C9 C4 . . 120.3(4) ?
C8 C9 C4 . . 120.7(4) ?
P1 C10 H10A . . 109.5 ?
P1 C10 H10B . . 109.5 ?
H10A C10 H10B . . 109.5 ?
P1 C10 H10C . . 109.5 ?
H10A C10 H10C . . 109.5 ?
H10B C10 H10C . . 109.5 ?
P1 C11 H11A . . 109.5 ?
P1 C11 H11B . . 109.5 ?
H11A C11 H11B . . 109.5 ?
P1 C11 H11C . . 109.5 ?
H11A C11 H11C . . 109.5 ?
H11B C11 H11C . . 109.5 ?
N2 C12 C13 . . 123.2(5) ?
N2 C12 H12 . . 118.4 ?
C13 C12 H12 . . 118.4 ?
C14 C13 C12 . . 119.4(5) ?
C14 C13 H13 . . 120.3 ?
C12 C13 H13 . . 120.3 ?
C13 C14 C15 . . 119.2(5) ?
C13 C14 H14 . . 120.4 ?
C15 C14 H14 . . 120.4 ?
C14 C15 C20 . . 118.3(5) ?
C14 C15 C16 . . 123.4(5) ?
C20 C15 C16 . . 118.2(5) ?
C17 C16 C15 . . 120.2(5) ?
C17 C16 H16 . . 119.9 ?
C15 C16 H16 . . 119.9 ?
C16 C17 C18 . . 121.2(5) ?
C16 C17 H17 . . 119.4 ?
C18 C17 H17 . . 119.4 ?
C19 C18 C17 . . 120.6(5) ?
C19 C18 H18 . . 119.7 ?
C17 C18 H18 . . 119.7 ?
C18 C19 C20 . . 119.3(4) ?
C18 C19 P2 . . 125.4(4) ?
C20 C19 P2 . . 114.7(3) ?
N2 C20 C19 . . 118.3(4) ?
N2 C20 C15 . . 121.2(4) ?
C19 C20 C15 . . 120.3(4) ?
P2 C21 H21A . . 109.5 ?
P2 C21 H21B . . 109.5 ?
H21A C21 H21B . . 109.5 ?
P2 C21 H21C . . 109.5 ?
H21A C21 H21C . . 109.5 ?
H21B C21 H21C . . 109.5 ?
P2 C22 H22A . . 109.5 ?
P2 C22 H22B . . 109.5 ?
H22A C22 H22B . . 109.5 ?
P2 C22 H22C . . 109.5 ?
H22A C22 H22C . . 109.5 ?
H22B C22 H22C . . 109.5 ?
N3 C23 C24 . . 177.7(7) ?
C23 C24 H24A . . 109.5 ?
C23 C24 H24B . . 109.5 ?
H24A C24 H24B . . 109.5 ?
C23 C24 H24C . . 109.5 ?
H24A C24 H24C . . 109.5 ?
H24B C24 H24C . . 109.5 ?
F3A B1 F1 . . 114.2(7) ?
F1 B1 F4B . . 119.8(9) ?
F1 B1 F3B . . 116.3(8) ?
F4B B1 F3B . . 116.6(12) ?
F3A B1 F4A . . 115.4(8) ?
F1 B1 F4A . . 91.4(7) ?
F1 B1 F2B . . 97.2(8) ?
F4B B1 F2B . . 94.3(11) ?
F3B B1 F2B . . 106.0(11) ?
F3A B1 F2A . . 118.0(8) ?
F1 B1 F2A . . 108.5(7) ?
F4A B1 F2A . . 105.8(7) ?
F7 B2 F6 . . 116.0(6) ?
F7 B2 F8 . . 113.3(6) ?
F6 B2 F8 . . 111.8(5) ?
F7 B2 F5 . . 104.4(6) ?
F6 B2 F5 . . 104.1(6) ?
F8 B2 F5 . . 105.9(5) ?

loop_
_geom_bond_atom_site_label_1
_geom_bond_atom_site_label_2
_geom_bond_site_symmetry_2
_geom_bond_distance
_geom_bond_publ_flag
Pt1 N1 . 2.123(4) yes
Pt1 N2 . 2.132(4) yes
Pt1 P2 . 2.2293(12) yes
Pt1 P1 . 2.2365(12) yes
P1 C11 . 1.804(5) ?
P1 C10 . 1.805(5) ?
P1 C8 . 1.812(5) ?
P2 C21 . 1.802(5) ?
P2 C19 . 1.804(5) ?
P2 C22 . 1.810(5) ?
F1 B1 . 1.340(8) ?
F2A B1 . 1.395(13) ?
F3A B1 . 1.334(11) ?
F4A B1 . 1.353(11) ?
F2B B1 . 1.361(17) ?
F3B B1 . 1.351(18) ?
F4B B1 . 1.35(2) ?
F5 B2 . 1.410(8) ?
F6 B2 . 1.341(7) ?
F7 B2 . 1.309(8) ?
F8 B2 . 1.391(7) ?
N1 C1 . 1.329(6) ?
N1 C9 . 1.386(6) ?
N2 C12 . 1.326(6) ?
N2 C20 . 1.389(6) ?
N3 C23 . 1.110(8) ?
C1 C2 . 1.409(7) ?
C1 H1 . 0.9500 ?
C2 C3 . 1.360(8) ?
C2 H2 . 0.9500 ?
C3 C4 . 1.410(7) ?
C3 H3 . 0.9500 ?
C4 C9 . 1.421(7) ?
C4 C5 . 1.424(7) ?
C5 C6 . 1.361(8) ?
C5 H5 . 0.9500 ?
C6 C7 . 1.414(7) ?
C6 H6 . 0.9500 ?
C7 C8 . 1.371(6) ?
C7 H7 . 0.9500 ?
C8 C9 . 1.405(7) ?
C10 H10A . 0.9800 ?
C10 H10B . 0.9800 ?
C10 H10C . 0.9800 ?
C11 H11A . 0.9800 ?
C11 H11B . 0.9800 ?
C11 H11C . 0.9800 ?
C12 C13 . 1.416(7) ?
C12 H12 . 0.9500 ?
C13 C14 . 1.363(8) ?
C13 H13 . 0.9500 ?
C14 C15 . 1.416(8) ?
C14 H14 . 0.9500 ?
C15 C20 . 1.421(6) ?
C15 C16 . 1.428(7) ?
C16 C17 . 1.366(8) ?
C16 H16 . 0.9500 ?
C17 C18 . 1.398(8) ?
C17 H17 . 0.9500 ?
C18 C19 . 1.384(7) ?
C18 H18 . 0.9500 ?
C19 C20 . 1.414(6) ?
C21 H21A . 0.9800 ?
C21 H21B . 0.9800 ?
C21 H21C . 0.9800 ?
C22 H22A . 0.9800 ?
C22 H22B . 0.9800 ?
C22 H22C . 0.9800 ?
C23 C24 . 1.441(9) ?
C24 H24A . 0.9800 ?
C24 H24B . 0.9800 ?
C24 H24C . 0.9800 ?

loop_
_geom_torsion_atom_site_label_1
_geom_torsion_atom_site_label_2
_geom_torsion_atom_site_label_3
_geom_torsion_atom_site_label_4
_geom_torsion_site_symmetry_1
_geom_torsion_site_symmetry_2
_geom_torsion_site_symmetry_3
_geom_torsion_site_symmetry_4
_geom_torsion
_geom_torsion_publ_flag
C9 N1 C1 C2 . . . . 10.0(7) ?
Pt1 N1 C1 C2 . . . . -165.3(4) ?
N1 C1 C2 C3 . . . . -2.5(8) ?
C1 C2 C3 C4 . . . . -4.8(8) ?
C2 C3 C4 C9 . . . . 4.3(8) ?
C2 C3 C4 C5 . . . . -172.4(5) ?
C3 C4 C5 C6 . . . . 171.1(5) ?
C9 C4 C5 C6 . . . . -5.6(7) ?
C4 C5 C6 C7 . . . . 2.3(8) ?
C5 C6 C7 C8 . . . . 2.4(7) ?
C6 C7 C8 C9 . . . . -3.5(7) ?
C6 C7 C8 P1 . . . . -179.3(4) ?
C11 P1 C8 C7 . . . . -43.4(5) ?
C10 P1 C8 C7 . . . . 68.3(4) ?
Pt1 P1 C8 C7 . . . . -168.5(4) ?
C11 P1 C8 C9 . . . . 140.6(4) ?
C10 P1 C8 C9 . . . . -107.7(4) ?
Pt1 P1 C8 C9 . . . . 15.5(3) yes
C1 N1 C9 C8 . . . . 165.5(4) ?
Pt1 N1 C9 C8 . . . . -18.9(5) yes
C1 N1 C9 C4 . . . . -10.1(7) ?
Pt1 N1 C9 C4 . . . . 165.5(3) ?
C7 C8 C9 N1 . . . . -175.6(4) ?
P1 C8 C9 N1 . . . . 0.6(5) ?
C7 C8 C9 C4 . . . . -0.1(7) ?
P1 C8 C9 C4 . . . . 176.2(3) ?
C3 C4 C9 N1 . . . . 3.1(7) ?
C5 C4 C9 N1 . . . . -179.9(4) ?
C3 C4 C9 C8 . . . . -172.4(5) ?
C5 C4 C9 C8 . . . . 4.6(7) ?
C20 N2 C12 C13 . . . . 9.6(7) ?
Pt1 N2 C12 C13 . . . . -164.6(4) ?
N2 C12 C13 C14 . . . . -2.3(8) ?
C12 C13 C14 C15 . . . . -5.4(8) ?
C13 C14 C15 C20 . . . . 5.4(7) ?
C13 C14 C15 C16 . . . . -171.1(5) ?
C14 C15 C16 C17 . . . . 172.3(5) ?
C20 C15 C16 C17 . . . . -4.2(7) ?
C15 C16 C17 C18 . . . . 2.2(8) ?
C16 C17 C18 C19 . . . . 1.1(8) ?
C17 C18 C19 C20 . . . . -2.1(7) ?
C17 C18 C19 P2 . . . . -173.6(4) ?
C21 P2 C19 C18 . . . . -39.4(5) ?
C22 P2 C19 C18 . . . . 73.3(5) ?
Pt1 P2 C19 C18 . . . . -167.0(4) ?
C21 P2 C19 C20 . . . . 148.8(4) ?
C22 P2 C19 C20 . . . . -98.5(4) ?
Pt1 P2 C19 C20 . . . . 21.2(4) yes
C12 N2 C20 C19 . . . . 166.2(4) ?
Pt1 N2 C20 C19 . . . . -19.0(5) yes
C12 N2 C20 C15 . . . . -9.3(7) ?
Pt1 N2 C20 C15 . . . . 165.4(3) ?
C18 C19 C20 N2 . . . . -175.7(4) ?
P2 C19 C20 N2 . . . . -3.3(6) ?
C18 C19 C20 C15 . . . . -0.1(7) ?
P2 C19 C20 C15 . . . . 172.3(4) ?
C14 C15 C20 N2 . . . . 2.0(7) ?
C16 C15 C20 N2 . . . . 178.6(4) ?
C14 C15 C20 C19 . . . . -173.5(4) ?
C16 C15 C20 C19 . . . . 3.2(7) ?

_cod_database_fobs_code 2243673
